data_7700044
loop_
_publ_author_name
'Xu, Ming-Ming'
'Kong, Xiang-Jing'
'He, Tao'
'Wu, Xue-Qian'
'Xie, Lin-Hua'
'Li, Jian-Rong'

_publ_section_title
;
 Reaction duration-dependent formation of two Cu(ii)-MOFs with selective
 adsorption properties of C<sub>3</sub>H<sub>4</sub> over
 C<sub>3</sub>H<sub>6</sub>.
;
_journal_issue 25
_journal_name_full 'Dalton transactions (Cambridge, England : 2003)'
_journal_page_first 9225
_journal_page_last 9233
_journal_paper_doi 10.1039/c9dt01677e
_journal_volume 48
_journal_year 2019
_chemical_formula_sum 'C44 H20 Cu2 N2 O20'
_chemical_formula_weight 1023.70
_space_group_crystal_system trigonal
_space_group_IT_number 154
_space_group_name_Hall 'P 32 2"'
_space_group_name_H-M_alt 'P 32 2 1'
_symmetry_space_group_name_Hall 'P 32 2"'
_symmetry_space_group_name_H-M 'P 32 2 1'
_atom_sites_solution_hydrogens geom
_audit_creation_method SHELXL-2018/1
_audit_update_record
;
2019-04-23 deposited with the CCDC.    2019-05-21 downloaded from the CCDC.
;
_cell_angle_alpha 90
_cell_angle_beta 90
_cell_angle_gamma 120
_cell_formula_units_Z 3
_cell_length_a 22.4612(9)
_cell_length_b 22.4612(9)
_cell_length_c 11.1324(6)
_cell_measurement_reflns_used 2790
_cell_measurement_temperature 293(2)
_cell_measurement_theta_max 23.2750
_cell_measurement_theta_min 3.7980
_cell_volume 4863.9(4)
_computing_cell_refinement 'CrysAlisPro 1.171.39.32a (Rigaku OD, 2017)'
_computing_data_collection 'CrysAlisPro 1.171.39.32a (Rigaku OD, 2017)'
_computing_data_reduction 'CrysAlisPro 1.171.39.32a (Rigaku OD, 2017)'
_computing_structure_refinement 'SHELXL-2018/1 (Sheldrick, 2018)'
_diffrn_ambient_temperature 293(2)
_diffrn_detector_area_resol_mean 10.3376
_diffrn_measured_fraction_theta_full 0.996
_diffrn_measured_fraction_theta_max 0.996
_diffrn_measurement_device_type 'SuperNova, Dual, Cu at home/near, AtlasS2'
_diffrn_measurement_method '\w scans'
_diffrn_radiation_type MoK\a
_diffrn_radiation_wavelength 0.71073
_diffrn_reflns_av_R_equivalents 0.0597
_diffrn_reflns_av_unetI/netI 0.0918
_diffrn_reflns_Laue_measured_fraction_full 0.996
_diffrn_reflns_Laue_measured_fraction_max 0.996
_diffrn_reflns_limit_h_max 23
_diffrn_reflns_limit_h_min -25
_diffrn_reflns_limit_k_max 26
_diffrn_reflns_limit_k_min -26
_diffrn_reflns_limit_l_max 13
_diffrn_reflns_limit_l_min -11
_diffrn_reflns_number 12033
_diffrn_reflns_point_group_measured_fraction_full 0.997
_diffrn_reflns_point_group_measured_fraction_max 0.997
_diffrn_reflns_theta_full 24.712
_diffrn_reflns_theta_max 24.712
_diffrn_reflns_theta_min 3.628
_diffrn_source 'micro-focus sealed X-ray tube'
_exptl_absorpt_coefficient_mu 0.713
_exptl_absorpt_correction_T_max 1.00000
_exptl_absorpt_correction_T_min 0.93462
_exptl_absorpt_correction_type multi-scan
_exptl_absorpt_process_details
; 
CrysAlisPro 1.171.39.32a (Rigaku Oxford Diffraction, 2017) 
Empirical absorption correction using spherical harmonics, 
 implemented in SCALE3 ABSPACK scaling algorithm. 
;
_exptl_crystal_colour 'clear light blue'
_exptl_crystal_density_diffrn 1.048
_exptl_crystal_description block
_exptl_crystal_F_000 1548
_exptl_crystal_size_max 0.150
_exptl_crystal_size_mid 0.100
_exptl_crystal_size_min 0.050
_refine_diff_density_max 0.629
_refine_diff_density_min -0.312
_refine_diff_density_rms 0.078
_refine_ls_abs_structure_details
; 
 Flack x determined using 1074 quotients [(I+)-(I-)]/[(I+)+(I-)] 
 (Parsons, Flack and Wagner, Acta Cryst. B69 (2013) 249-259). 
;
_refine_ls_abs_structure_Flack 0.00(2)
_refine_ls_extinction_method none
_refine_ls_goodness_of_fit_ref 1.012
_refine_ls_hydrogen_treatment constr
_refine_ls_matrix_type full
_refine_ls_number_parameters 309
_refine_ls_number_reflns 5501
_refine_ls_number_restraints 312
_refine_ls_restrained_S_all 0.999
_refine_ls_R_factor_all 0.1035
_refine_ls_R_factor_gt 0.0680
_refine_ls_shift/su_max 0.000
_refine_ls_shift/su_mean 0.000
_refine_ls_structure_factor_coef Fsqd
_refine_ls_weighting_details 'w=1/[\s^2^(Fo^2^)+(0.0992P)^2^] where P=(Fo^2^+2Fc^2^)/3'
_refine_ls_weighting_scheme calc
_refine_ls_wR_factor_gt 0.1622
_refine_ls_wR_factor_ref 0.1906
_reflns_Friedel_coverage 0.848
_reflns_Friedel_fraction_full 0.998
_reflns_Friedel_fraction_max 0.998
_reflns_number_gt 3718
_reflns_number_total 5501
_reflns_threshold_expression 'I > 2\s(I)'
_cod_data_source_file c9dt01677e2.cif
_cod_data_source_block BUT-302
_cod_depositor_comments 'Adding full bibliography for 7700043--7700044.cif.'
_cod_original_cell_volume 4863.9(5)
_cod_database_code 7700044
_shelx_shelxl_version_number 2018/1
_shelx_space_group_comment
; 
The symmetry employed for this shelxl refinement is uniquely defined 
by the following loop, which should always be used as a source of 
symmetry information in preference to the above space-group names. 
They are only intended as comments. 
;

loop_
_space_group_symop_operation_xyz
'x, y, z'
'-y, x-y, z+2/3'
'-x+y, -x, z+1/3'
'y, x, -z'
'x-y, -y, -z+1/3'
'-x, -x+y, -z+2/3'

loop_
_atom_site_label
_atom_site_type_symbol
_atom_site_fract_x
_atom_site_fract_y
_atom_site_fract_z
_atom_site_U_iso_or_equiv
_atom_site_adp_type
_atom_site_occupancy
_atom_site_site_symmetry_order
_atom_site_calc_flag
_atom_site_refinement_flags_posn
_atom_site_refinement_flags_adp
_atom_site_refinement_flags_occupancy
C1 C 0.2895(9) 0.8113(10) 0.5436(18) 0.059(4) Uani 1 1 d . U .
C2 C 0.2208(10) 0.7776(11) 0.507(2) 0.059(3) Uani 1 1 d . U .
H2 H 0.196574 0.801251 0.507942 0.070 Uiso 1 1 calc R U .
C3 C 0.1875(10) 0.7092(10) 0.468(2) 0.072(5) Uani 1 1 d . U .
C4 C 0.2178(13) 0.6735(11) 0.4805(19) 0.090(6) Uani 1 1 d . U .
H4 H 0.194305 0.627751 0.456359 0.108 Uiso 1 1 calc R U .
C5 C 0.2829(13) 0.6994(13) 0.528(3) 0.114(8) Uani 1 1 d . U .
C6 C 0.3229(12) 0.7718(12) 0.559(3) 0.097(6) Uani 1 1 d . U .
H6 H 0.367761 0.791350 0.587250 0.116 Uiso 1 1 calc R U .
C11 C 0.2257(12) 0.3612(11) 0.7348(16) 0.069(5) Uani 1 1 d . U .
C12 C 0.1641(13) 0.3254(6) 0.667(2) 0.064(3) Uani 1 1 d . U .
H12 H 0.138276 0.277821 0.673943 0.077 Uiso 1 1 calc R U .
C13 C 0.1413(12) 0.3569(12) 0.592(2) 0.087(6) Uani 1 1 d . U .
C14 C 0.1873(10) 0.4259(9) 0.5563(18) 0.089(5) Uani 1 1 d . U .
H14 H 0.175014 0.446324 0.495971 0.107 Uiso 1 1 calc R U .
C15 C 0.2520(10) 0.4629(10) 0.6135(17) 0.087(4) Uani 1 1 d . U .
C16 C 0.2728(9) 0.4300(10) 0.6943(15) 0.076(4) Uani 1 1 d . U .
H16 H 0.317759 0.452668 0.722778 0.091 Uiso 1 1 calc R U .
C21 C 0.3137(11) 0.6526(11) 0.5555(18) 0.098(5) Uani 1 1 d . U .
C22 C 0.3815(12) 0.6755(12) 0.544(2) 0.111(6) Uani 1 1 d . U .
H22 H 0.411061 0.721095 0.522872 0.134 Uiso 1 1 calc R U .
C23 C 0.4067(13) 0.6338(12) 0.563(3) 0.135(8) Uani 1 1 d . U .
C24 C 0.3676(11) 0.5686(12) 0.568(2) 0.111(6) Uani 1 1 d . U .
H24 H 0.385861 0.539878 0.557162 0.133 Uiso 1 1 calc R U .
C25 C 0.2989(10) 0.5410(11) 0.591(2) 0.091(5) Uani 1 1 d . U .
C26 C 0.2727(11) 0.5836(10) 0.5715(18) 0.091(5) Uani 1 1 d . U .
H26 H 0.225286 0.564745 0.569306 0.109 Uiso 1 1 calc R U .
C41 C 0.3226(10) 0.8839(9) 0.5873(18) 0.055(4) Uani 1 1 d . U .
C42 C 0.1135(10) 0.6781(9) 0.4169(18) 0.055(4) Uani 1 1 d . U .
C43 C 0.2447(12) 0.3242(11) 0.8157(18) 0.071(5) Uani 1 1 d . U .
C44 C 0.0757(13) 0.3200(13) 0.514(2) 0.080(6) Uani 1 1 d . U .
N1 N 0.4792(15) 0.6599(16) 0.555(4) 0.213(12) Uani 1 1 d . U .
O1 O 0.2884(7) 0.9130(6) 0.5844(11) 0.060(3) Uani 1 1 d . U .
O2 O 0.3816(8) 0.9126(9) 0.6273(16) 0.092(5) Uani 1 1 d . U .
O3 O 0.0886(7) 0.7150(7) 0.4152(12) 0.069(4) Uani 1 1 d . U .
O4 O 0.0861(8) 0.6178(7) 0.3829(14) 0.082(4) Uani 1 1 d . U .
O5 O 0.3035(7) 0.3543(7) 0.8521(11) 0.061(3) Uani 1 1 d . U .
O6 O 0.2020(10) 0.2592(9) 0.8436(18) 0.107(6) Uani 1 1 d . U .
O7 O 0.0585(9) 0.2620(10) 0.4841(18) 0.110(6) Uani 1 1 d . U .
O8 O 0.0495(7) 0.3565(9) 0.4828(11) 0.074(4) Uani 1 1 d . U .
O9 O 0.5042(15) 0.6209(15) 0.523(3) 0.244(13) Uani 1 1 d . U .
O10 O 0.5185(12) 0.7246(12) 0.531(5) 0.31(2) Uani 1 1 d . U .
Cu01 Cu 0.33000(13) 1.000000 0.666667 0.0470(11) Uani 1 2 d S TU P
Cu02 Cu 0.33047(13) 0.33047(13) 1.000000 0.0461(11) Uani 1 2 d S TU P

loop_
_atom_site_aniso_label
_atom_site_aniso_U_11
_atom_site_aniso_U_22
_atom_site_aniso_U_33
_atom_site_aniso_U_23
_atom_site_aniso_U_13
_atom_site_aniso_U_12
C1 0.053(8) 0.052(8) 0.079(10) -0.011(9) -0.006(8) 0.030(7)
C2 0.049(8) 0.062(9) 0.068(7) -0.031(7) -0.007(7) 0.031(5)
C3 0.050(9) 0.046(8) 0.105(13) -0.013(10) -0.012(9) 0.012(7)
C4 0.112(13) 0.063(10) 0.095(12) -0.027(10) -0.048(12) 0.044(9)
C5 0.111(14) 0.079(10) 0.16(2) -0.009(13) -0.042(14) 0.052(11)
C6 0.076(11) 0.075(9) 0.154(18) -0.012(12) -0.032(12) 0.049(9)
C11 0.089(12) 0.069(9) 0.052(9) -0.021(7) -0.030(8) 0.042(9)
C12 0.066(10) 0.048(6) 0.074(6) -0.012(10) -0.014(7) 0.027(9)
C13 0.081(12) 0.077(10) 0.094(13) 0.003(9) -0.033(10) 0.033(9)
C14 0.093(11) 0.067(9) 0.107(13) 0.005(9) -0.037(10) 0.040(8)
C15 0.094(10) 0.080(8) 0.097(11) -0.001(8) -0.007(8) 0.052(7)
C16 0.070(9) 0.090(9) 0.061(8) -0.008(7) -0.013(8) 0.035(8)
C21 0.098(10) 0.077(8) 0.111(11) -0.018(10) -0.045(10) 0.036(9)
C22 0.102(10) 0.086(11) 0.141(16) 0.022(12) 0.001(13) 0.043(9)
C23 0.107(10) 0.073(10) 0.21(2) 0.045(15) -0.007(15) 0.033(8)
C24 0.085(10) 0.094(10) 0.165(18) -0.009(14) 0.001(14) 0.053(9)
C25 0.074(9) 0.079(8) 0.123(13) -0.014(9) -0.019(10) 0.041(7)
C26 0.080(10) 0.081(9) 0.113(13) -0.008(11) -0.036(11) 0.041(8)
C41 0.057(10) 0.034(7) 0.069(11) 0.002(7) -0.003(9) 0.019(7)
C42 0.056(9) 0.035(8) 0.060(10) 0.009(8) -0.008(8) 0.012(7)
C43 0.073(11) 0.070(10) 0.080(13) -0.012(9) -0.015(9) 0.044(9)
C44 0.068(13) 0.079(12) 0.080(13) 0.009(11) -0.004(9) 0.026(9)
N1 0.109(11) 0.134(16) 0.40(3) 0.07(2) 0.00(2) 0.062(11)
O1 0.066(8) 0.041(6) 0.070(8) -0.004(6) 0.000(7) 0.025(6)
O2 0.069(9) 0.080(11) 0.127(12) -0.025(10) -0.008(9) 0.037(8)
O3 0.052(7) 0.064(8) 0.082(9) -0.024(8) -0.004(8) 0.022(6)
O4 0.070(9) 0.060(7) 0.103(10) -0.015(8) -0.030(9) 0.022(7)
O5 0.064(7) 0.066(8) 0.066(7) 0.007(7) 0.003(6) 0.043(6)
O6 0.106(12) 0.089(10) 0.127(14) 0.018(10) 0.010(11) 0.049(9)
O7 0.089(12) 0.087(10) 0.133(14) -0.004(10) -0.054(11) 0.028(10)
O8 0.057(8) 0.097(10) 0.059(8) 0.012(8) -0.008(7) 0.032(8)
O9 0.22(2) 0.20(2) 0.36(4) 0.11(3) 0.08(3) 0.14(2)
O10 0.108(14) 0.130(14) 0.68(6) 0.07(3) 0.03(3) 0.055(12)
Cu01 0.0514(18) 0.0320(18) 0.051(3) 0.0072(11) 0.0036(6) 0.0160(9)
Cu02 0.0517(18) 0.0517(18) 0.048(2) 0.0010(6) -0.0010(6) 0.0356(16)

loop_
_atom_type_symbol
_atom_type_description
_atom_type_scat_dispersion_real
_atom_type_scat_dispersion_imag
_atom_type_scat_source
C C 0.0033 0.0016 'International Tables Vol C Tables 4.2.6.8 and 6.1.1.4'
H H 0.0000 0.0000 'International Tables Vol C Tables 4.2.6.8 and 6.1.1.4'
N N 0.0061 0.0033 'International Tables Vol C Tables 4.2.6.8 and 6.1.1.4'
O O 0.0106 0.0060 'International Tables Vol C Tables 4.2.6.8 and 6.1.1.4'
Cu Cu 0.3201 1.2651 'International Tables Vol C Tables 4.2.6.8 and 6.1.1.4'

loop_
_geom_angle_atom_site_label_1
_geom_angle_atom_site_label_2
_geom_angle_atom_site_label_3
_geom_angle
_geom_angle_site_symmetry_1
_geom_angle_site_symmetry_3
C2 C1 C6 118.6(17) . .
C2 C1 C41 119.8(16) . .
C6 C1 C41 120.6(18) . .
C1 C2 C3 121.5(12) . .
C1 C2 H2 119.2 . .
C3 C2 H2 119.2 . .
C4 C3 C2 119.4(18) . .
C4 C3 C42 122.5(18) . .
C2 C3 C42 118.0(19) . .
C3 C4 C5 124(2) . .
C3 C4 H4 118.1 . .
C5 C4 H4 118.1 . .
C4 C5 C6 119.6(17) . .
C4 C5 C21 122(2) . .
C6 C5 C21 118(2) . .
C1 C6 C5 116.3(19) . .
C1 C6 H6 121.8 . .
C5 C6 H6 121.8 . .
C12 C11 C43 119.8(19) . .
C12 C11 C16 115.2(15) . .
C43 C11 C16 123.2(19) . .
C13 C12 C11 123.3(12) . .
C13 C12 H12 118.4 . .
C11 C12 H12 118.4 . .
C12 C13 C14 119.1(19) . .
C12 C13 C44 125(2) . .
C14 C13 C44 113.8(19) . .
C15 C14 C13 119.1(17) . .
C15 C14 H14 120.5 . .
C13 C14 H14 120.5 . .
C16 C15 C14 120.0(17) . .
C16 C15 C25 119.3(17) . .
C14 C15 C25 120.6(17) . .
C15 C16 C11 120.8(16) . .
C15 C16 H16 119.6 . .
C11 C16 H16 119.6 . .
C22 C21 C26 116(2) . .
C22 C21 C5 122(2) . .
C26 C21 C5 121.4(19) . .
C23 C22 C21 121(2) . .
C23 C22 H22 119.6 . .
C21 C22 H22 119.6 . .
C24 C23 C22 122(3) . .
C24 C23 N1 118(3) . .
C22 C23 N1 120(2) . .
C23 C24 C25 120(2) . .
C23 C24 H24 119.9 . .
C25 C24 H24 119.9 . .
C24 C25 C26 116(2) . .
C24 C25 C15 121.2(19) . .
C26 C25 C15 122.0(17) . .
C21 C26 C25 122(2) . .
C21 C26 H26 118.8 . .
C25 C26 H26 118.8 . .
O2 C41 O1 121.6(18) . .
O2 C41 C1 120.5(18) . .
O1 C41 C1 117.9(17) . .
O3 C42 O4 126.8(19) . .
O3 C42 C3 117.1(17) . .
O4 C42 C3 116.1(18) . .
O5 C43 O6 121.5(19) . .
O5 C43 C11 116(2) . .
O6 C43 C11 122(2) . .
O7 C44 O8 128(2) . .
O7 C44 C13 116(2) . .
O8 C44 C13 116(2) . .
O10 N1 O9 115(3) . .
O10 N1 C23 118(3) . .
O9 N1 C23 122(3) . .
C41 O1 Cu01 114.2(13) . .
C42 O3 Cu02 110.4(12) . 3_564
C43 O5 Cu02 122.6(14) . .
C44 O8 Cu01 114.9(15) . 2_664
O8 Cu01 O8 177.6(10) 4_566 3_565
O8 Cu01 O1 91.6(6) 4_566 .
O8 Cu01 O1 88.3(6) 3_565 .
O8 Cu01 O1 88.3(6) 4_566 5_676
O8 Cu01 O1 91.6(6) 3_565 5_676
O1 Cu01 O1 177.5(8) . 5_676
O5 Cu02 O5 177.9(9) 4_557 .
O5 Cu02 O3 86.9(5) 4_557 5_666
O5 Cu02 O3 93.1(5) . 5_666
O5 Cu02 O3 93.1(5) 4_557 2_665
O5 Cu02 O3 86.9(5) . 2_665
O3 Cu02 O3 178.5(9) 5_666 2_665

loop_
_geom_bond_atom_site_label_1
_geom_bond_atom_site_label_2
_geom_bond_distance
_geom_bond_site_symmetry_2
C1 C2 1.40(2) .
C1 C6 1.43(3) .
C1 C41 1.49(3) .
C2 C3 1.40(3) .
C2 H2 0.9300 .
C3 C4 1.29(3) .
C3 C42 1.55(3) .
C4 C5 1.38(3) .
C4 H4 0.9300 .
C5 C6 1.45(3) .
C5 C21 1.55(3) .
C6 H6 0.9300 .
C11 C12 1.42(3) .
C11 C43 1.43(3) .
C11 C16 1.44(3) .
C12 C13 1.35(3) .
C12 H12 0.9300 .
C13 C14 1.42(3) .
C13 C44 1.55(3) .
C14 C15 1.41(2) .
C14 H14 0.9300 .
C15 C16 1.38(2) .
C15 C25 1.55(3) .
C16 H16 0.9300 .
C21 C22 1.35(3) .
C21 C26 1.36(3) .
C22 C23 1.33(3) .
C22 H22 0.9300 .
C23 C24 1.28(3) .
C23 N1 1.43(3) .
C24 C25 1.37(3) .
C24 H24 0.9300 .
C25 C26 1.37(3) .
C26 H26 0.9300 .
C41 O2 1.23(2) .
C41 O1 1.23(2) .
C42 O3 1.21(2) .
C42 O4 1.233(19) .
C43 O5 1.21(2) .
C43 O6 1.32(2) .
C44 O7 1.21(3) .
C44 O8 1.28(3) .
N1 O10 1.30(3) .
N1 O9 1.30(4) .
O1 Cu01 1.925(12) .
O3 Cu02 1.949(13) 3_564
O5 Cu02 1.921(12) .
O8 Cu01 1.922(12) 2_664
